data_7002766
loop_
_publ_author_name
'Tan, Runyu'
'Song, Datong'

_publ_section_title
;
 Reductive dearomatization of a substituted benzene triggered by a
 strong oxidant
;
_journal_coden_ASTM DTARAF
_journal_issue 44
_journal_name_full 'Dalton Transactions'
_journal_page_first 9892
_journal_page_last 9897
_journal_paper_doi 10.1039/b919233f
_journal_year 2009
_chemical_formula_sum 'C78 H70 N4 O Pt2'
_chemical_formula_weight 1469.56
_space_group_IT_number 14
_symmetry_cell_setting monoclinic
_symmetry_space_group_name_Hall '-P 2yn'
_symmetry_space_group_name_H-M 'P 1 21/n 1'
_atom_sites_solution_hydrogens geom
_atom_sites_solution_primary direct
_atom_sites_solution_secondary difmap
_audit_creation_method SHELXL-97
_cell_angle_alpha 90.00
_cell_angle_beta 97.934(3)
_cell_angle_gamma 90.00
_cell_formula_units_Z 4
_cell_length_a 13.8443(8)
_cell_length_b 20.5580(13)
_cell_length_c 21.3045(13)
_cell_measurement_reflns_used 7264
_cell_measurement_temperature 150(2)
_cell_measurement_theta_max 27.00
_cell_measurement_theta_min 2.97
_cell_volume 6005.5(6)
_computing_structure_refinement 'SHELXL-97 (Sheldrick, 2008)'
_computing_structure_solution 'SHELXS-97 (Sheldrick, 2008)'
_diffrn_ambient_temperature 150(2)
_diffrn_measured_fraction_theta_full 0.990
_diffrn_measured_fraction_theta_max 0.990
_diffrn_radiation_monochromator graphite
_diffrn_radiation_source 'fine-focus sealed tube'
_diffrn_radiation_type MoK\a
_diffrn_radiation_wavelength 0.71073
_diffrn_reflns_av_R_equivalents 0.1229
_diffrn_reflns_av_sigmaI/netI 0.1518
_diffrn_reflns_limit_h_max 17
_diffrn_reflns_limit_h_min -17
_diffrn_reflns_limit_k_max 22
_diffrn_reflns_limit_k_min -26
_diffrn_reflns_limit_l_max 24
_diffrn_reflns_limit_l_min -27
_diffrn_reflns_number 49767
_diffrn_reflns_theta_full 27.00
_diffrn_reflns_theta_max 27.00
_diffrn_reflns_theta_min 2.97
_exptl_absorpt_coefficient_mu 4.706
_exptl_absorpt_correction_T_max 0.8717
_exptl_absorpt_correction_T_min 0.7987
_exptl_absorpt_correction_type multi-scan
_exptl_absorpt_process_details 'bruker apex 2'
_exptl_crystal_colour yellow
_exptl_crystal_density_diffrn 1.625
_exptl_crystal_density_method 'not measured'
_exptl_crystal_description block
_exptl_crystal_F_000 2920
_exptl_crystal_size_max 0.05
_exptl_crystal_size_mid 0.03
_exptl_crystal_size_min 0.03
_refine_diff_density_max 1.422
_refine_diff_density_min -1.735
_refine_diff_density_rms 0.213
_refine_ls_extinction_method none
_refine_ls_goodness_of_fit_ref 1.011
_refine_ls_hydrogen_treatment constr
_refine_ls_matrix_type full
_refine_ls_number_parameters 680
_refine_ls_number_reflns 12981
_refine_ls_number_restraints 0
_refine_ls_restrained_S_all 1.011
_refine_ls_R_factor_all 0.1367
_refine_ls_R_factor_gt 0.0568
_refine_ls_shift/su_max 0.001
_refine_ls_shift/su_mean 0.000
_refine_ls_structure_factor_coef Fsqd
_refine_ls_weighting_details 'calc w=1/[\s^2^(Fo^2^)+(0.0539P)^2^+6.9655P] where P=(Fo^2^+2Fc^2^)/3'
_refine_ls_weighting_scheme calc
_refine_ls_wR_factor_gt 0.1104
_refine_ls_wR_factor_ref 0.1392
_reflns_number_gt 7264
_reflns_number_total 12981
_reflns_threshold_expression >2sigma(I)
_cod_data_source_file B919233F.txt
_cod_data_source_block 1a
_cod_original_sg_symbol_H-M P2(1)/n
_cod_database_code 7002766

loop_
_symmetry_equiv_pos_as_xyz
'x, y, z'
'-x+1/2, y+1/2, -z+1/2'
'-x, -y, -z'
'x-1/2, -y-1/2, z-1/2'

loop_
_atom_site_label
_atom_site_type_symbol
_atom_site_fract_x
_atom_site_fract_y
_atom_site_fract_z
_atom_site_U_iso_or_equiv
_atom_site_adp_type
_atom_site_occupancy
_atom_site_symmetry_multiplicity
_atom_site_calc_flag
_atom_site_refinement_flags
_atom_site_disorder_assembly
_atom_site_disorder_group
Pt1 Pt 0.72157(3) 1.392046(18) 0.086080(19) 0.02452(12) Uani 1 1 d . . .
N1 N 0.8009(6) 1.3330(4) 0.0257(4) 0.0238(19) Uani 1 1 d . A .
C1 C 0.7495(7) 1.3267(5) -0.0317(5) 0.031(3) Uani 1 1 d . . .
H1A H 0.6854 1.3443 -0.0378 0.037 Uiso 1 1 calc R . .
O1 O 0.9972(15) 1.0757(10) 0.0615(13) 0.200(8) Uani 1 1 d . . .
C1S C 0.9649(16) 1.1020(8) 0.1240(10) 0.108(7) Uani 1 1 d . . .
H1SA H 0.9906 1.0739 0.1602 0.130 Uiso 1 1 calc R . .
H1SB H 0.9893 1.1468 0.1326 0.130 Uiso 1 1 calc R . .
Pt2 Pt 1.03098(3) 1.340427(18) 0.344579(19) 0.02189(11) Uani 1 1 d . . .
N2 N 0.8089(6) 1.4720(4) 0.0613(4) 0.027(2) Uani 1 1 d . . .
C2 C 0.7816(8) 1.2969(5) -0.0829(5) 0.034(3) Uani 1 1 d . A .
H2A H 0.7403 1.2937 -0.1223 0.040 Uiso 1 1 calc R . .
C2S C 0.8533(17) 1.1010(11) 0.1138(11) 0.135(8) Uani 1 1 d . . .
H2SA H 0.8277 1.0595 0.1283 0.162 Uiso 1 1 calc R . .
H2SB H 0.8262 1.1376 0.1361 0.162 Uiso 1 1 calc R . .
N3 N 0.9517(5) 1.2552(3) 0.3729(4) 0.0208(18) Uani 1 1 d . . .
C3 C 0.8721(8) 1.2725(5) -0.0760(5) 0.035(3) Uani 1 1 d . . .
H3A H 0.8953 1.2513 -0.1112 0.042 Uiso 1 1 d R A .
C3S C 0.8306(14) 1.1084(9) 0.0424(10) 0.105(6) Uani 1 1 d . . .
H3SA H 0.7682 1.0869 0.0261 0.126 Uiso 1 1 calc R . .
H3SB H 0.8264 1.1550 0.0303 0.126 Uiso 1 1 calc R . .
N4 N 0.9396(6) 1.3922(4) 0.3995(4) 0.029(2) Uani 1 1 d . . .
C4 C 0.9340(9) 1.2777(6) -0.0179(6) 0.0469(19) Uiso 0.50 1 d P A 1
C4A C 0.9296(9) 1.2769(6) -0.0169(6) 0.0469(19) Uiso 0.50 1 d PR A 2
C4S C 0.9128(12) 1.0767(9) 0.0172(8) 0.080(5) Uani 1 1 d . . .
H4SA H 0.8943 1.0315 0.0047 0.096 Uiso 1 1 calc R . .
H4SB H 0.9264 1.1001 -0.0213 0.096 Uiso 1 1 calc R . .
C5 C 1.0367(12) 1.2560(7) -0.0063(6) 0.031(11) Uiso 0.50 1 d P A 1
H5A H 1.0646 1.2352 -0.0394 0.038 Uiso 0.50 1 calc PR A 1
C5A C 1.0218(12) 1.2491(7) -0.0092(6) 0.034(12) Uiso 0.50 1 d PR A 2
H5AA H 1.0462 1.2320 -0.0453 0.041 Uiso 0.50 1 calc PR A 2
C6 C 1.0928(17) 1.2654(12) 0.0517(12) 0.026(6) Uiso 0.50 1 d P A 1
C6A C 1.0782(16) 1.2453(12) 0.0477(12) 0.023(6) Uiso 0.50 1 d P A 2
C7 C 1.0440(7) 1.2832(5) 0.1013(5) 0.034(3) Uani 1 1 d . . .
H7A H 1.0762 1.2766 0.1436 0.041 Uiso 1 1 d R A .
C8 C 0.9516(6) 1.3080(4) 0.0948(5) 0.023(2) Uani 1 1 d . A .
C9 C 0.8947(8) 1.3064(5) 0.0345(5) 0.0344(9) Uani 1 1 d . . .
C10 C 1.2038(18) 1.2465(13) 0.0627(13) 0.0469(19) Uiso 0.50 1 d P A 1
H10A H 1.2334 1.2691 0.1018 0.056 Uiso 0.50 1 d PR A 1
H10B H 1.2068 1.1994 0.0721 0.056 Uiso 0.50 1 d PR A 1
C10A C 1.1755(17) 1.2145(13) 0.0576(13) 0.0469(19) Uiso 0.50 1 d P A 2
H10C H 1.2115 1.2314 0.0976 0.056 Uiso 0.50 1 d PR A 2
H10D H 1.1644 1.1676 0.0642 0.056 Uiso 0.50 1 d PR A 2
C11 C 1.2521(18) 1.2547(12) 0.0268(13) 0.0469(19) Uiso 0.50 1 d P A 1
H11A H 1.3103 1.2274 0.0362 0.070 Uiso 0.50 1 calc PR A 1
H11B H 1.2714 1.3005 0.0272 0.070 Uiso 0.50 1 calc PR A 1
H11C H 1.2177 1.2434 -0.0151 0.070 Uiso 0.50 1 calc PR A 1
C11A C 1.2379(17) 1.2177(12) 0.0084(12) 0.0469(19) Uiso 0.50 1 d P A 2
H11D H 1.3040 1.2037 0.0257 0.070 Uiso 0.50 1 calc PR A 2
H11E H 1.2400 1.2625 -0.0071 0.070 Uiso 0.50 1 calc PR A 2
H11F H 1.2122 1.1890 -0.0267 0.070 Uiso 0.50 1 calc PR A 2
C12 C 0.7658(8) 1.5093(5) 0.0150(5) 0.027(2) Uani 1 1 d . . .
H12A H 0.6999 1.5002 -0.0014 0.032 Uiso 1 1 calc R . .
C13 C 0.8108(8) 1.5606(5) -0.0107(5) 0.034(3) Uani 1 1 d . . .
H13A H 0.7757 1.5860 -0.0435 0.041 Uiso 1 1 calc R . .
C14 C 0.9054(9) 1.5748(5) 0.0107(6) 0.040(3) Uani 1 1 d . . .
H14A H 0.9380 1.6088 -0.0081 0.047 Uiso 1 1 calc R . .
C15 C 0.9554(7) 1.5375(4) 0.0622(5) 0.027(2) Uani 1 1 d . . .
C16 C 1.0531(8) 1.5495(5) 0.0871(5) 0.034(3) Uani 1 1 d . . .
H16A H 1.0869 1.5838 0.0696 0.040 Uiso 1 1 calc R . .
C17 C 1.1002(7) 1.5142(5) 0.1346(5) 0.032(3) Uani 1 1 d . . .
C18 C 1.0487(7) 1.4619(5) 0.1605(5) 0.031(3) Uani 1 1 d . . .
H18A H 1.0812 1.4367 0.1943 0.037 Uiso 1 1 calc R . .
C19 C 0.9535(6) 1.4478(4) 0.1370(5) 0.022(2) Uani 1 1 d . . .
C20 C 0.9037(7) 1.4852(4) 0.0861(5) 0.024(2) Uani 1 1 d . . .
C21 C 1.2041(7) 1.5292(5) 0.1628(5) 0.0344(9) Uani 1 1 d . . .
H21A H 1.2379 1.5477 0.1288 0.041 Uiso 1 1 calc R . .
H21B H 1.2024 1.5634 0.1953 0.041 Uiso 1 1 calc R . .
C22 C 1.2634(7) 1.4743(5) 0.1921(5) 0.0344(9) Uani 1 1 d . . .
H22A H 1.3300 1.4894 0.2063 0.052 Uiso 1 1 calc R . .
H22B H 1.2649 1.4394 0.1610 0.052 Uiso 1 1 calc R . .
H22C H 1.2346 1.4579 0.2285 0.052 Uiso 1 1 calc R . .
C23 C 0.9976(7) 1.2350(5) 0.4296(5) 0.030(3) Uani 1 1 d . . .
H23A H 1.0552 1.2574 0.4471 0.036 Uiso 1 1 calc R . .
C24 C 0.9662(7) 1.1841(5) 0.4636(5) 0.0344(9) Uani 1 1 d . . .
H24A H 1.0029 1.1708 0.5025 0.041 Uiso 1 1 calc R . .
C25 C 0.8815(8) 1.1530(5) 0.4405(6) 0.041(3) Uani 1 1 d . . .
H25A H 0.8581 1.1183 0.4637 0.049 Uiso 1 1 calc R . .
C26 C 0.8287(7) 1.1727(5) 0.3821(5) 0.028(2) Uani 1 1 d . . .
C27 C 0.7419(7) 1.1410(5) 0.3574(5) 0.032(3) Uani 1 1 d . . .
H27A H 0.7172 1.1069 0.3807 0.038 Uiso 1 1 calc R . .
C28 C 0.6930(7) 1.1589(5) 0.3004(5) 0.034(3) Uani 1 1 d . . .
C29 C 0.7311(7) 1.2098(5) 0.2655(5) 0.032(3) Uani 1 1 d . . .
H29A H 0.6978 1.2206 0.2248 0.038 Uiso 1 1 calc R . .
C30 C 0.8140(7) 1.2437(5) 0.2882(5) 0.0344(9) Uani 1 1 d . A .
C31 C 0.8664(7) 1.2244(5) 0.3477(5) 0.026(2) Uani 1 1 d . . .
C32 C 0.5968(7) 1.1277(5) 0.2751(5) 0.037(3) Uani 1 1 d . . .
H32A H 0.5950 1.0845 0.2921 0.044 Uiso 1 1 d R . .
H32B H 0.5896 1.1245 0.2297 0.044 Uiso 1 1 d R . .
C33 C 0.5125(7) 1.1663(5) 0.2943(5) 0.0344(9) Uani 1 1 d . . .
H33A H 0.5028 1.2058 0.2684 0.052 Uiso 1 1 calc R . .
H33B H 0.5270 1.1784 0.3391 0.052 Uiso 1 1 calc R . .
H33C H 0.4531 1.1398 0.2878 0.052 Uiso 1 1 calc R . .
C34 C 0.9808(8) 1.4101(5) 0.4567(5) 0.035(3) Uani 1 1 d . . .
H34A H 1.0496 1.4064 0.4666 0.042 Uiso 1 1 calc R . .
C35 C 0.9280(8) 1.4344(5) 0.5035(5) 0.0344(9) Uani 1 1 d . B .
H35A H 0.9610 1.4475 0.5436 0.041 Uiso 1 1 calc R . .
C36 C 0.8314(9) 1.4388(6) 0.4911(6) 0.046(3) Uani 1 1 d . . .
H36A H 0.7934 1.4534 0.5227 0.055 Uiso 1 1 d R B .
C37 C 0.7877(18) 1.4246(13) 0.4336(13) 0.044(2) Uiso 0.50 1 d P B 1
C37A C 0.7832(9) 1.4129(7) 0.4304(4) 0.044(2) Uiso 0.50 1 d PG B 2
C38 C 0.6835(17) 1.4354(11) 0.4149(12) 0.044(2) Uiso 0.50 1 d P B 1
H38A H 0.6462 1.4543 0.4445 0.053 Uiso 0.50 1 calc PR B 1
C38A C 0.6820(9) 1.4104(8) 0.4175(6) 0.044(2) Uiso 0.50 1 d PG B 2
H38B H 0.6435 1.4207 0.4497 0.053 Uiso 0.50 1 calc PR B 2
C39 C 0.6402(17) 1.4197(11) 0.3583(12) 0.044(2) Uiso 0.50 1 d P B 1
C39A C 0.6374(5) 1.3931(8) 0.3574(8) 0.044(2) Uiso 0.50 1 d PG B 2
C40 C 0.6959(17) 1.3900(12) 0.3107(13) 0.044(2) Uiso 0.50 1 d P B 1
H40A H 0.6622 1.3773 0.2707 0.053 Uiso 0.50 1 calc PR B 1
C40A C 0.6938(6) 1.3781(7) 0.3102(5) 0.044(2) Uiso 0.50 1 d PG B 2
H40B H 0.6633 1.3662 0.2691 0.053 Uiso 0.50 1 calc PR B 2
C41 C 0.7950(6) 1.3805(4) 0.3232(3) 0.025(2) Uani 1 1 d G . .
C42 C 0.8396(5) 1.3979(4) 0.3833(4) 0.031(3) Uani 1 1 d G B .
C43 C 0.5343(17) 1.4252(12) 0.3373(12) 0.0469(19) Uiso 0.50 1 d P B 1
H43A H 0.5242 1.4571 0.3022 0.056 Uiso 0.50 1 d PR B 1
H43B H 0.5036 1.4432 0.3728 0.056 Uiso 0.50 1 d PR B 1
C43A C 0.5178(17) 1.3776(13) 0.3523(13) 0.0469(19) Uiso 0.50 1 d P B 2
H43C H 0.5056 1.3301 0.3524 0.056 Uiso 0.50 1 d PR B 2
H43D H 0.4902 1.3974 0.3883 0.056 Uiso 0.50 1 d PR B 2
C44 C 0.4824(18) 1.3623(12) 0.3146(13) 0.0469(19) Uiso 0.50 1 d P B 1
H44A H 0.4137 1.3649 0.3209 0.070 Uiso 0.50 1 calc PR B 1
H44B H 0.5135 1.3255 0.3388 0.070 Uiso 0.50 1 calc PR B 1
H44C H 0.4868 1.3560 0.2694 0.070 Uiso 0.50 1 calc PR B 1
C44A C 0.4728(17) 1.4056(12) 0.2938(12) 0.0469(19) Uiso 0.50 1 d P B 2
H44D H 0.4018 1.4018 0.2910 0.070 Uiso 0.50 1 calc PR B 2
H44E H 0.4950 1.3826 0.2582 0.070 Uiso 0.50 1 calc PR B 2
H44F H 0.4909 1.4516 0.2923 0.070 Uiso 0.50 1 calc PR B 2
C45 C 0.6349(7) 1.4561(5) 0.1218(5) 0.030(3) Uani 1 1 d . . .
C46 C 0.6562(8) 1.4890(5) 0.1777(5) 0.037(3) Uani 1 1 d . . .
H46A H 0.7163 1.4795 0.2033 0.045 Uiso 1 1 calc R . .
C47 C 0.5961(9) 1.5352(5) 0.1996(6) 0.042(3) Uani 1 1 d . . .
H47A H 0.6140 1.5553 0.2397 0.051 Uiso 1 1 calc R . .
C48 C 0.5097(9) 1.5516(6) 0.1624(7) 0.053(4) Uani 1 1 d . . .
H48A H 0.4680 1.5838 0.1760 0.064 Uiso 1 1 calc R . .
C49 C 0.4856(9) 1.5208(6) 0.1057(7) 0.054(4) Uani 1 1 d . . .
H49A H 0.4259 1.5313 0.0801 0.065 Uiso 1 1 calc R . .
C50 C 0.5461(8) 1.4744(6) 0.0847(6) 0.051(3) Uani 1 1 d . . .
H50A H 0.5278 1.4544 0.0446 0.061 Uiso 1 1 calc R . .
C51 C 0.6361(7) 1.3167(5) 0.1055(5) 0.029(3) Uani 1 1 d . . .
C52 C 0.5525(8) 1.3216(6) 0.1337(6) 0.043(3) Uani 1 1 d . . .
H52A H 0.5361 1.3628 0.1495 0.052 Uiso 1 1 calc R . .
C53 C 0.4911(9) 1.2696(7) 0.1401(6) 0.054(4) Uani 1 1 d . . .
H53A H 0.4335 1.2763 0.1589 0.064 Uiso 1 1 calc R . .
C54 C 0.5125(9) 1.2075(6) 0.1194(5) 0.045(3) Uani 1 1 d . . .
H54A H 0.4695 1.1720 0.1225 0.054 Uiso 1 1 calc R . .
C55 C 0.5995(9) 1.1993(6) 0.0939(5) 0.041(3) Uani 1 1 d . . .
H55A H 0.6181 1.1572 0.0817 0.050 Uiso 1 1 calc R . .
C56 C 0.6589(7) 1.2524(5) 0.0863(5) 0.033(3) Uani 1 1 d . . .
H56A H 0.7166 1.2458 0.0677 0.040 Uiso 1 1 calc R . .
C57 C 1.1165(7) 1.4197(5) 0.3451(5) 0.026(2) Uani 1 1 d . . .
C58 C 1.2127(7) 1.4184(5) 0.3745(5) 0.035(3) Uani 1 1 d . . .
H58A H 1.2397 1.3787 0.3918 0.042 Uiso 1 1 calc R . .
C59 C 1.2692(9) 1.4739(6) 0.3790(6) 0.043(3) Uani 1 1 d . . .
H59A H 1.3351 1.4713 0.3985 0.052 Uiso 1 1 calc R . .
C60 C 1.2330(9) 1.5328(6) 0.3561(6) 0.043(3) Uani 1 1 d . . .
H60A H 1.2737 1.5702 0.3584 0.051 Uiso 1 1 calc R . .
C61 C 1.1367(8) 1.5364(5) 0.3297(5) 0.036(3) Uani 1 1 d . . .
H61A H 1.1098 1.5769 0.3147 0.043 Uiso 1 1 calc R . .
C62 C 1.0782(8) 1.4806(5) 0.3248(5) 0.032(3) Uani 1 1 d . . .
H62A H 1.0114 1.4839 0.3074 0.038 Uiso 1 1 calc R . .
C63 C 1.1158(6) 1.2863(5) 0.2945(5) 0.023(2) Uani 1 1 d . . .
C64 C 1.2008(8) 1.3068(5) 0.2728(5) 0.036(3) Uani 1 1 d . . .
H64A H 1.2197 1.3510 0.2788 0.044 Uiso 1 1 calc R . .
C65 C 1.2591(8) 1.2659(6) 0.2429(6) 0.045(3) Uani 1 1 d . . .
H65A H 1.3174 1.2824 0.2300 0.053 Uiso 1 1 calc R . .
C66 C 1.2344(8) 1.2020(6) 0.2315(5) 0.041(3) Uani 1 1 d . . .
H66A H 1.2757 1.1737 0.2121 0.049 Uiso 1 1 calc R . .
C67 C 1.1489(7) 1.1801(5) 0.2487(5) 0.034(3) Uani 1 1 d . . .
H67A H 1.1290 1.1364 0.2400 0.040 Uiso 1 1 calc R . .
C68 C 1.0909(7) 1.2215(5) 0.2791(5) 0.029(2) Uani 1 1 d . . .
H68A H 1.0313 1.2051 0.2900 0.035 Uiso 1 1 calc R . .
C69 C 0.9110(7) 1.3295(5) 0.1536(5) 0.0344(9) Uani 1 1 d . . .
C70 C 0.8806(6) 1.2812(4) 0.1930(5) 0.021(2) Uani 1 1 d . A .
H70A H 0.8828 1.2369 0.1806 0.025 Uiso 1 1 calc R . .
C71 C 0.8477(6) 1.2963(4) 0.2494(5) 0.022(2) Uani 1 1 d . . .
C72 C 0.8448(7) 1.3615(5) 0.2681(5) 0.023(2) Uani 1 1 d . A .
C73 C 0.8756(6) 1.4092(4) 0.2284(4) 0.020(2) Uani 1 1 d . . .
H73A H 0.8736 1.4536 0.2406 0.024 Uiso 1 1 calc R A .
C74 C 0.9091(6) 1.3937(5) 0.1718(5) 0.023(2) Uani 1 1 d . A .

loop_
_atom_site_aniso_label
_atom_site_aniso_U_11
_atom_site_aniso_U_22
_atom_site_aniso_U_33
_atom_site_aniso_U_23
_atom_site_aniso_U_13
_atom_site_aniso_U_12
Pt1 0.0249(2) 0.0274(2) 0.0203(2) 0.00138(18) -0.00029(16) 0.00103(17)
N1 0.027(4) 0.025(5) 0.018(5) 0.003(4) -0.004(4) -0.004(3)
C1 0.026(6) 0.033(6) 0.034(7) 0.003(5) 0.006(5) 0.000(4)
O1 0.177(19) 0.168(18) 0.26(3) -0.055(17) 0.040(18) 0.004(14)
C1S 0.129(18) 0.066(12) 0.110(17) -0.007(11) -0.052(14) 0.012(11)
Pt2 0.0244(2) 0.0212(2) 0.0194(2) 0.00039(17) 0.00034(16) -0.00151(16)
N2 0.039(5) 0.022(5) 0.022(5) -0.007(4) 0.006(4) -0.003(4)
C2 0.040(6) 0.046(7) 0.015(6) -0.007(5) 0.001(5) -0.013(5)
C2S 0.15(2) 0.15(2) 0.11(2) -0.049(16) 0.009(17) 0.026(16)
N3 0.025(4) 0.019(4) 0.018(5) 0.001(4) 0.003(4) -0.002(3)
C3 0.047(7) 0.036(6) 0.026(7) -0.002(5) 0.021(6) -0.003(5)
C3S 0.108(15) 0.097(14) 0.102(17) -0.002(12) -0.015(13) 0.022(12)
N4 0.035(5) 0.025(5) 0.026(5) 0.000(4) 0.007(4) 0.004(4)
C4S 0.067(11) 0.111(14) 0.060(12) -0.012(10) 0.004(9) -0.003(10)
C7 0.027(6) 0.053(7) 0.020(6) 0.014(5) 0.001(5) 0.005(5)
C8 0.019(5) 0.025(5) 0.026(6) -0.002(4) 0.007(4) -0.004(4)
C9 0.033(2) 0.039(2) 0.029(2) 0.0005(18) 0.0000(18) -0.0087(17)
C12 0.042(6) 0.021(5) 0.016(6) 0.003(4) 0.000(5) 0.007(4)
C13 0.045(7) 0.039(7) 0.018(6) -0.004(5) 0.001(5) 0.006(5)
C14 0.058(8) 0.023(6) 0.043(8) 0.006(5) 0.026(6) 0.012(5)
C15 0.042(6) 0.016(5) 0.024(6) -0.001(4) 0.008(5) 0.000(4)
C16 0.046(7) 0.012(5) 0.041(7) -0.002(5) 0.002(6) -0.010(5)
C17 0.031(6) 0.032(6) 0.036(7) -0.008(5) 0.010(5) -0.004(5)
C18 0.028(6) 0.036(6) 0.029(7) -0.002(5) 0.003(5) -0.008(5)
C19 0.024(5) 0.018(5) 0.025(6) -0.002(4) 0.006(4) -0.004(4)
C20 0.037(6) 0.012(5) 0.022(6) -0.006(4) 0.006(5) 0.002(4)
C21 0.033(2) 0.039(2) 0.029(2) 0.0005(18) 0.0000(18) -0.0087(17)
C22 0.033(2) 0.039(2) 0.029(2) 0.0005(18) 0.0000(18) -0.0087(17)
C23 0.033(6) 0.030(6) 0.024(6) 0.000(5) -0.005(5) -0.011(5)
C24 0.033(2) 0.039(2) 0.029(2) 0.0005(18) 0.0000(18) -0.0087(17)
C25 0.040(7) 0.039(7) 0.043(8) 0.014(6) 0.001(6) 0.000(5)
C26 0.027(5) 0.034(6) 0.022(6) 0.008(5) 0.004(5) -0.008(4)
C27 0.039(6) 0.036(6) 0.019(6) 0.014(5) 0.002(5) -0.010(5)
C28 0.037(6) 0.028(6) 0.041(7) -0.001(5) 0.015(5) -0.017(5)
C29 0.035(6) 0.036(6) 0.020(6) 0.002(5) -0.006(5) 0.001(5)
C30 0.033(2) 0.039(2) 0.029(2) 0.0005(18) 0.0000(18) -0.0087(17)
C31 0.030(6) 0.024(5) 0.023(6) -0.002(4) 0.002(5) -0.003(4)
C32 0.041(7) 0.031(6) 0.036(7) 0.010(5) 0.000(5) -0.007(5)
C33 0.033(2) 0.039(2) 0.029(2) 0.0005(18) 0.0000(18) -0.0087(17)
C34 0.044(7) 0.035(6) 0.026(7) -0.009(5) 0.005(5) -0.006(5)
C35 0.033(2) 0.039(2) 0.029(2) 0.0005(18) 0.0000(18) -0.0087(17)
C36 0.066(9) 0.045(7) 0.030(7) -0.006(6) 0.015(6) 0.009(6)
C41 0.039(6) 0.027(6) 0.014(6) 0.002(4) 0.015(5) 0.000(4)
C42 0.036(6) 0.032(6) 0.026(6) 0.003(5) 0.011(5) 0.012(5)
C45 0.026(6) 0.036(6) 0.028(7) 0.008(5) 0.001(5) -0.001(4)
C46 0.034(6) 0.041(7) 0.036(8) 0.003(6) 0.004(5) 0.006(5)
C47 0.064(8) 0.026(6) 0.039(8) 0.000(5) 0.014(6) 0.011(5)
C48 0.053(8) 0.031(7) 0.079(11) -0.010(7) 0.019(8) 0.011(6)
C49 0.041(7) 0.060(9) 0.060(10) -0.012(7) -0.001(7) 0.027(6)
C50 0.044(7) 0.056(8) 0.051(9) -0.015(7) -0.002(7) 0.007(6)
C51 0.025(6) 0.031(6) 0.029(7) 0.008(5) -0.007(5) 0.001(4)
C52 0.042(7) 0.045(7) 0.047(8) 0.001(6) 0.018(6) -0.006(5)
C53 0.046(8) 0.077(10) 0.039(8) 0.016(7) 0.011(6) -0.020(7)
C54 0.050(8) 0.061(9) 0.024(7) 0.000(6) 0.007(6) -0.019(6)
C55 0.053(8) 0.047(7) 0.023(7) 0.006(5) 0.001(6) -0.015(6)
C56 0.028(6) 0.031(6) 0.039(7) 0.007(5) -0.002(5) -0.012(5)
C57 0.025(5) 0.039(6) 0.016(6) -0.005(5) 0.006(4) -0.011(4)
C58 0.031(6) 0.030(6) 0.039(7) 0.000(5) -0.008(5) -0.012(5)
C59 0.047(7) 0.045(8) 0.038(8) -0.010(6) 0.008(6) -0.010(6)
C60 0.055(8) 0.039(7) 0.037(8) -0.003(6) 0.013(6) -0.019(6)
C61 0.056(8) 0.020(6) 0.033(7) 0.004(5) 0.006(6) -0.010(5)
C62 0.043(7) 0.022(6) 0.028(7) 0.002(5) -0.005(5) -0.014(5)
C63 0.014(5) 0.028(5) 0.026(6) -0.002(5) -0.009(4) 0.004(4)
C64 0.033(6) 0.039(7) 0.037(7) -0.011(5) 0.002(5) -0.005(5)
C65 0.025(6) 0.068(9) 0.040(8) -0.006(7) 0.002(5) -0.010(6)
C66 0.037(7) 0.044(7) 0.039(8) -0.015(6) -0.007(6) 0.019(5)
C67 0.030(6) 0.033(6) 0.036(7) 0.002(5) -0.001(5) 0.005(5)
C68 0.032(6) 0.035(6) 0.020(6) 0.009(5) 0.000(5) 0.000(5)
C69 0.033(2) 0.039(2) 0.029(2) 0.0005(18) 0.0000(18) -0.0087(17)
C70 0.024(5) 0.018(5) 0.021(6) 0.001(4) 0.004(4) -0.005(4)
C71 0.016(5) 0.023(5) 0.026(6) 0.006(4) -0.003(4) -0.003(4)
C72 0.023(5) 0.028(6) 0.020(6) 0.006(4) 0.007(4) 0.003(4)
C73 0.029(5) 0.023(5) 0.008(5) -0.001(4) 0.001(4) -0.001(4)
C74 0.023(5) 0.025(5) 0.019(6) -0.001(4) -0.004(4) 0.006(4)

loop_
_atom_type_symbol
_atom_type_description
_atom_type_scat_dispersion_real
_atom_type_scat_dispersion_imag
_atom_type_scat_source
C C 0.0033 0.0016 'International Tables Vol C Tables 4.2.6.8 and 6.1.1.4'
H H 0.0000 0.0000 'International Tables Vol C Tables 4.2.6.8 and 6.1.1.4'
N N 0.0061 0.0033 'International Tables Vol C Tables 4.2.6.8 and 6.1.1.4'
O O 0.0106 0.0060 'International Tables Vol C Tables 4.2.6.8 and 6.1.1.4'
Pt Pt -1.7033 8.3905 'International Tables Vol C Tables 4.2.6.8 and 6.1.1.4'

loop_
_geom_angle_atom_site_label_1
_geom_angle_atom_site_label_2
_geom_angle_atom_site_label_3
_geom_angle
_geom_angle_site_symmetry_1
_geom_angle_site_symmetry_3
_geom_angle_publ_flag
C45 Pt1 C51 91.6(4) . . ?
C45 Pt1 N2 88.7(4) . . ?
C51 Pt1 N2 177.5(4) . . ?
C45 Pt1 N1 166.1(4) . . ?
C51 Pt1 N1 92.9(4) . . ?
N2 Pt1 N1 86.2(3) . . ?
C45 Pt1 C74 106.2(3) . . ?
C51 Pt1 C74 111.7(3) . . ?
N2 Pt1 C74 70.6(3) . . ?
N1 Pt1 C74 84.3(3) . . ?
C1 N1 C9 117.0(9) . . ?
C1 N1 Pt1 110.4(6) . . ?
C9 N1 Pt1 132.4(7) . . ?
N1 C1 C2 125.5(10) . . ?
C4S O1 C1S 105.1(16) . . ?
C2S C1S O1 106.1(16) . . ?
C57 Pt2 C63 93.7(4) . . ?
C57 Pt2 N4 89.2(4) . . ?
C63 Pt2 N4 176.7(4) . . ?
C57 Pt2 N3 163.7(3) . . ?
C63 Pt2 N3 93.2(3) . . ?
N4 Pt2 N3 83.7(3) . . ?
C12 N2 C20 118.8(9) . . ?
C12 N2 Pt1 114.5(7) . . ?
C20 N2 Pt1 126.6(6) . . ?
C3 C2 C1 118.6(10) . . ?
C3S C2S C1S 101.8(18) . . ?
C23 N3 C31 118.6(8) . . ?
C23 N3 Pt2 107.4(6) . . ?
C31 N3 Pt2 133.8(6) . . ?
C2 C3 C4A 118.9(10) . . ?
C2 C3 C4 121.0(10) . . ?
C4S C3S C2S 104.9(15) . . ?
C34 N4 C42 119.7(8) . . ?
C34 N4 Pt2 115.6(7) . . ?
C42 N4 Pt2 123.7(6) . . ?
C3 C4 C9 117.8(10) . . ?
C3 C4 C5 125.3(11) . . ?
C9 C4 C5 116.9(11) . . ?
C5A C4A C3 118.8(12) . . ?
C5A C4A C9 119.9(12) . . ?
C3 C4A C9 121.3(11) . . ?
O1 C4S C3S 112.0(17) . . ?
C6 C5 C4 121.1(14) . . ?
C6A C5A C4A 122.7(14) . . ?
C5 C6 C7 116.6(18) . . ?
C5 C6 C10 121(2) . . ?
C7 C6 C10 122(2) . . ?
C5A C6A C10A 124(2) . . ?
C5A C6A C7 116.4(17) . . ?
C10A C6A C7 119.2(19) . . ?
C8 C7 C6 125.0(13) . . ?
C8 C7 C6A 120.2(12) . . ?
C7 C8 C9 118.7(10) . . ?
C7 C8 C69 118.5(9) . . ?
C9 C8 C69 122.6(9) . . ?
C4A C9 N1 118.7(10) . . ?
C4A C9 C8 120.9(10) . . ?
N1 C9 C8 120.3(9) . . ?
N1 C9 C4 120.0(10) . . ?
C8 C9 C4 119.6(10) . . ?
C11 C10 C6 122(3) . . ?
C11A C10A C6A 120(2) . . ?
N2 C12 C13 123.9(10) . . ?
C14 C13 C12 119.9(10) . . ?
C13 C14 C15 118.9(10) . . ?
C16 C15 C20 120.2(9) . . ?
C16 C15 C14 122.1(10) . . ?
C20 C15 C14 117.7(9) . . ?
C17 C16 C15 122.2(10) . . ?
C16 C17 C18 118.6(10) . . ?
C16 C17 C21 121.8(10) . . ?
C18 C17 C21 119.6(10) . . ?
C19 C18 C17 121.3(10) . . ?
C18 C19 C20 120.1(9) . . ?
C18 C19 C74 114.3(9) . . ?
C20 C19 C74 125.5(8) . . ?
N2 C20 C15 120.8(9) . . ?
N2 C20 C19 121.5(9) . . ?
C15 C20 C19 117.7(9) . . ?
C22 C21 C17 117.0(9) . . ?
N3 C23 C24 124.1(9) . . ?
C25 C24 C23 119.0(10) . . ?
C24 C25 C26 119.8(10) . . ?
C27 C26 C25 120.7(9) . . ?
C27 C26 C31 120.5(9) . . ?
C25 C26 C31 118.8(9) . . ?
C28 C27 C26 120.4(9) . . ?
C27 C28 C29 119.4(9) . . ?
C27 C28 C32 120.7(9) . . ?
C29 C28 C32 119.9(10) . . ?
C30 C29 C28 122.7(10) . . ?
C29 C30 C31 118.1(10) . . ?
C29 C30 C71 119.2(9) . . ?
C31 C30 C71 122.6(9) . . ?
N3 C31 C30 121.4(9) . . ?
N3 C31 C26 119.7(9) . . ?
C30 C31 C26 118.9(9) . . ?
C28 C32 C33 110.8(9) . . ?
N4 C34 C35 123.4(10) . . ?
C36 C35 C34 119.3(11) . . ?
C37 C36 C35 119.3(15) . . ?
C35 C36 C37A 118.2(11) . . ?
C36 C37 C38 122(2) . . ?
C36 C37 C42 123.2(19) . . ?
C38 C37 C42 115(2) . . ?
C38A C37A C42 120.0 . . ?
C38A C37A C36 120.7(9) . . ?
C42 C37A C36 118.9(9) . . ?
C39 C38 C37 121(2) . . ?
C39A C38A C37A 120.0 . . ?
C38 C39 C43 125(2) . . ?
C38 C39 C40 121(2) . . ?
C43 C39 C40 114(2) . . ?
C40A C39A C38A 120.0 . . ?
C40A C39A C43A 124.1(13) . . ?
C38A C39A C43A 114.7(13) . . ?
C41 C40 C39 122(2) . . ?
C39A C40A C41 120.0 . . ?
C40 C41 C42 116.5(14) . . ?
C42 C41 C40A 120.0 . . ?
C40 C41 C72 116.3(13) . . ?
C42 C41 C72 126.6(7) . . ?
C40A C41 C72 113.4(7) . . ?
N4 C42 C41 120.7(7) . . ?
N4 C42 C37A 118.7(7) . . ?
C41 C42 C37A 120.0 . . ?
N4 C42 C37 114.9(12) . . ?
C41 C42 C37 124.4(13) . . ?
C39 C43 C44 116(2) . . ?
C44A C43A C39A 106.7(19) . . ?
C46 C45 C50 115.0(10) . . ?
C46 C45 Pt1 126.1(8) . . ?
C50 C45 Pt1 118.8(8) . . ?
C45 C46 C47 124.5(11) . . ?
C48 C47 C46 119.1(12) . . ?
C49 C48 C47 118.7(11) . . ?
C48 C49 C50 121.4(12) . . ?
C49 C50 C45 121.3(12) . . ?
C52 C51 C56 114.9(10) . . ?
C52 C51 Pt1 125.6(8) . . ?
C56 C51 Pt1 119.3(8) . . ?
C51 C52 C53 123.4(12) . . ?
C52 C53 C54 121.0(12) . . ?
C53 C54 C55 117.7(11) . . ?
C56 C55 C54 120.4(12) . . ?
C55 C56 C51 122.4(11) . . ?
C58 C57 C62 117.0(9) . . ?
C58 C57 Pt2 120.8(8) . . ?
C62 C57 Pt2 121.5(7) . . ?
C59 C58 C57 120.9(10) . . ?
C60 C59 C58 121.9(11) . . ?
C59 C60 C61 118.5(10) . . ?
C60 C61 C62 120.3(10) . . ?
C61 C62 C57 121.2(10) . . ?
C64 C63 C68 113.7(9) . . ?
C64 C63 Pt2 126.1(7) . . ?
C68 C63 Pt2 120.2(7) . . ?
C65 C64 C63 123.1(10) . . ?
C66 C65 C64 121.1(11) . . ?
C67 C66 C65 118.3(10) . . ?
C66 C67 C68 120.1(10) . . ?
C67 C68 C63 123.5(10) . . ?
C74 C69 C70 119.4(10) . . ?
C74 C69 C8 122.6(9) . . ?
C70 C69 C8 117.8(9) . . ?
C71 C70 C69 121.7(9) . . ?
C70 C71 C72 119.3(9) . . ?
C70 C71 C30 119.4(9) . . ?
C72 C71 C30 121.3(9) . . ?
C71 C72 C73 118.4(9) . . ?
C71 C72 C41 120.6(8) . . ?
C73 C72 C41 120.2(8) . . ?
C74 C73 C72 122.0(9) . . ?
C69 C74 C73 119.1(9) . . ?
C69 C74 C19 122.9(9) . . ?
C73 C74 C19 117.6(8) . . ?
C69 C74 Pt1 82.2(6) . . ?
C73 C74 Pt1 99.7(6) . . ?
C19 C74 Pt1 95.1(5) . . ?

loop_
_geom_bond_atom_site_label_1
_geom_bond_atom_site_label_2
_geom_bond_distance
_geom_bond_site_symmetry_2
_geom_bond_publ_flag
Pt1 C45 2.002(11) . ?
Pt1 C51 2.025(10) . ?
Pt1 N2 2.149(8) . ?
Pt1 N1 2.174(8) . ?
Pt1 C74 2.960(9) . ?
N1 C1 1.333(12) . ?
N1 C9 1.398(13) . ?
C1 C2 1.378(14) . ?
O1 C4S 1.40(2) . ?
O1 C1S 1.56(3) . ?
C1S C2S 1.53(3) . ?
Pt2 C57 2.014(10) . ?
Pt2 C63 2.025(10) . ?
Pt2 N4 2.124(8) . ?
Pt2 N3 2.196(7) . ?
N2 C12 1.325(12) . ?
N2 C20 1.373(12) . ?
C2 C3 1.340(14) . ?
C2S C3S 1.52(3) . ?
N3 C23 1.349(12) . ?
N3 C31 1.381(11) . ?
C3 C4A 1.396(16) . ?
C3 C4 1.408(16) . ?
C3S C4S 1.48(2) . ?
N4 C34 1.323(13) . ?
N4 C42 1.384(10) . ?
C4 C9 1.436(16) . ?
C4 C5 1.479(17) . ?
C4A C5A 1.387(16) . ?
C4A C9 1.397(16) . ?
C5 C6 1.38(3) . ?
C5A C6A 1.35(3) . ?
C6 C7 1.38(3) . ?
C6 C10 1.57(3) . ?
C6A C10A 1.48(3) . ?
C6A C7 1.51(3) . ?
C7 C8 1.366(13) . ?
C8 C9 1.412(14) . ?
C8 C69 1.507(14) . ?
C10 C11 1.10(3) . ?
C10A C11A 1.45(3) . ?
C12 C13 1.376(14) . ?
C13 C14 1.358(15) . ?
C14 C15 1.435(14) . ?
C15 C16 1.405(14) . ?
C15 C20 1.424(13) . ?
C16 C17 1.340(14) . ?
C17 C18 1.440(14) . ?
C17 C21 1.512(14) . ?
C18 C19 1.374(13) . ?
C19 C20 1.427(13) . ?
C19 C74 1.512(13) . ?
C21 C22 1.482(14) . ?
C23 C24 1.377(14) . ?
C24 C25 1.367(14) . ?
C25 C26 1.413(14) . ?
C26 C27 1.403(13) . ?
C26 C31 1.430(13) . ?
C27 C28 1.357(14) . ?
C28 C29 1.426(14) . ?
C28 C32 1.509(14) . ?
C29 C30 1.371(13) . ?
C30 C31 1.428(14) . ?
C30 C71 1.476(14) . ?
C32 C33 1.515(14) . ?
C34 C35 1.407(14) . ?
C35 C36 1.330(15) . ?
C36 C37 1.32(3) . ?
C36 C37A 1.469(15) . ?
C37 C38 1.46(3) . ?
C37 C42 1.48(3) . ?
C37A C38A 1.3900 . ?
C37A C42 1.3900 . ?
C38 C39 1.31(3) . ?
C38A C39A 1.3900 . ?
C39 C43 1.48(3) . ?
C39 C40 1.49(3) . ?
C39A C40A 1.3900 . ?
C39A C43A 1.67(2) . ?
C40 C41 1.37(3) . ?
C40A C41 1.3900 . ?
C41 C42 1.3900 . ?
C41 C72 1.492(11) . ?
C43 C44 1.52(3) . ?
C43A C44A 1.43(3) . ?
C45 C46 1.365(15) . ?
C45 C50 1.417(15) . ?
C46 C47 1.386(14) . ?
C47 C48 1.382(16) . ?
C48 C49 1.364(17) . ?
C49 C50 1.385(15) . ?
C51 C52 1.380(14) . ?
C51 C56 1.433(14) . ?
C52 C53 1.383(15) . ?
C53 C54 1.396(17) . ?
C54 C55 1.398(15) . ?
C55 C56 1.389(14) . ?
C57 C58 1.391(13) . ?
C57 C62 1.403(14) . ?
C58 C59 1.379(14) . ?
C59 C60 1.374(15) . ?
C60 C61 1.377(15) . ?
C61 C62 1.400(13) . ?
C63 C64 1.387(14) . ?
C63 C68 1.405(13) . ?
C64 C65 1.380(15) . ?
C65 C66 1.372(15) . ?
C66 C67 1.362(15) . ?
C67 C68 1.389(14) . ?
C69 C74 1.378(13) . ?
C69 C70 1.402(13) . ?
C70 C71 1.378(13) . ?
C71 C72 1.400(13) . ?
C72 C73 1.402(12) . ?
C73 C74 1.388(13) . ?
